data_7150969
loop_
_publ_author_name
'Gabbutt, Christopher D.'
'Heron, B. Mark'
'Kolla, Suresh B.'
'Kilner, Colin'
'Coles, Simon J.'
'Horton, Peter N.'
'Hursthouse, Michael B.'

_publ_section_title
;
 Ring contraction during the 6\p-electrocyclisation of naphthopyran
 valence tautomers
;
_journal_issue 17
_journal_name_full 'Organic &amp; Biomolecular Chemistry'
_journal_page_first 3096
_journal_page_last 3104
_journal_paper_doi 10.1039/b807744d
_journal_volume 6
_journal_year 2008
_chemical_formula_moiety 'C25 H16 O2 S'
_chemical_formula_sum 'C25 H16 O2 S'
_chemical_formula_weight 380.44
_chemical_name_systematic
;
?
;
_space_group_IT_number 15
_symmetry_cell_setting monoclinic
_symmetry_space_group_name_Hall '-C 2yc'
_symmetry_space_group_name_H-M 'C 1 2/c 1'
_atom_sites_solution_hydrogens geom
_atom_sites_solution_primary direct
_atom_sites_solution_secondary difmap
_audit_creation_method SHELXL-97
_cell_angle_alpha 90.00
_cell_angle_beta 99.926(2)
_cell_angle_gamma 90.00
_cell_formula_units_Z 8
_cell_length_a 19.3719(8)
_cell_length_b 11.5100(5)
_cell_length_c 16.4409(6)
_cell_measurement_reflns_used 8165
_cell_measurement_temperature 150(2)
_cell_measurement_theta_max 28.16
_cell_measurement_theta_min 2.51
_cell_volume 3611.0(3)
_computing_cell_refinement
;
APEX 2 software, Bruker Nonius 2004
;
_computing_data_collection
;
APEX 2 software, Bruker Nonius 2004
;
_computing_data_reduction
;
SAINT - Bruker Integration program embedded in
APEX 2 software, Bruker Nonius 2004
;
_computing_molecular_graphics 'ORTEP-III Version 1.08 (Farrugia, 2005)'
_computing_publication_material
;
enCIFer: A program for viewing, editing and visualising CIFs.
F. H. Allen, O. Johnson, G. P. Shields, B. R. Smith, M. Towler,
J. Applied Cryst., 37, 331-334, 2004
;
_computing_structure_refinement
;
SHELXL-97 (Sheldrick, 1997)
XSeed (L.J.Barbour, J.Supramol. Chem., 2003, 1, 189.)
;
_computing_structure_solution
;
SHELXS-97 (Sheldrick, 1990)
XSeed (L.J.Barbour, J.Supramol. Chem., 2003, 1, 189.)
;
_diffrn_detector_area_resol_mean
;
120 microns
;
_diffrn_measured_fraction_theta_full 0.993
_diffrn_measured_fraction_theta_max 0.993
_diffrn_measurement_device_type
;
Mach3 kappa-type 4-circle goniostat.
;
_diffrn_measurement_method 'rotation images'
_diffrn_radiation_detector 'ApexII camera'
_diffrn_radiation_monochromator
;
graphite model mounted in "parallel" mode
;
_diffrn_radiation_source
;
Bruker Nonius FR591 rotating anode generator
;
_diffrn_radiation_type MoK\a
_diffrn_radiation_wavelength 0.71073
_diffrn_reflns_av_R_equivalents 0.0437
_diffrn_reflns_av_sigmaI/netI 0.0300
_diffrn_reflns_limit_h_max 25
_diffrn_reflns_limit_h_min -25
_diffrn_reflns_limit_k_max 15
_diffrn_reflns_limit_k_min -15
_diffrn_reflns_limit_l_max 21
_diffrn_reflns_limit_l_min -18
_diffrn_reflns_number 29976
_diffrn_reflns_theta_full 28.30
_diffrn_reflns_theta_max 28.30
_diffrn_reflns_theta_min 2.32
_diffrn_standards_decay_% 0
_diffrn_standards_interval_count 0
_diffrn_standards_interval_time 0
_diffrn_standards_number 0
_exptl_absorpt_coefficient_mu 0.198
_exptl_absorpt_correction_type none
_exptl_crystal_colour 'pale brown'
_exptl_crystal_density_diffrn 1.400
_exptl_crystal_density_method 'not measured'
_exptl_crystal_description fragment
_exptl_crystal_F_000 1584
_exptl_crystal_size_max 0.29
_exptl_crystal_size_mid 0.26
_exptl_crystal_size_min 0.21
_refine_diff_density_max 0.309
_refine_diff_density_min -0.541
_refine_diff_density_rms 0.049
_refine_ls_extinction_method none
_refine_ls_goodness_of_fit_ref 1.025
_refine_ls_hydrogen_treatment constr
_refine_ls_matrix_type full
_refine_ls_number_parameters 253
_refine_ls_number_reflns 4465
_refine_ls_number_restraints 0
_refine_ls_restrained_S_all 1.025
_refine_ls_R_factor_all 0.0486
_refine_ls_R_factor_gt 0.0370
_refine_ls_shift/su_max 0.000
_refine_ls_shift/su_mean 0.000
_refine_ls_structure_factor_coef Fsqd
_refine_ls_weighting_details 'calc w=1/[\s^2^(Fo^2^)+(0.0389P)^2^+3.4008P] where P=(Fo^2^+2Fc^2^)/3'
_refine_ls_weighting_scheme calc
_refine_ls_wR_factor_gt 0.0875
_refine_ls_wR_factor_ref 0.0936
_reflns_number_gt 3671
_reflns_number_total 4465
_reflns_threshold_expression >2sigma(I)
_cod_data_source_file b807744d.txt
_cod_data_source_block sk-1-64
_cod_original_sg_symbol_H-M C2/c
_cod_database_code 7150969

loop_
_symmetry_equiv_pos_as_xyz
'x, y, z'
'-x, y, -z+1/2'
'x+1/2, y+1/2, z'
'-x+1/2, y+1/2, -z+1/2'
'-x, -y, -z'
'x, -y, z-1/2'
'-x+1/2, -y+1/2, -z'
'x+1/2, -y+1/2, z-1/2'

loop_
_atom_site_label
_atom_site_type_symbol
_atom_site_fract_x
_atom_site_fract_y
_atom_site_fract_z
_atom_site_U_iso_or_equiv
_atom_site_adp_type
_atom_site_occupancy
_atom_site_symmetry_multiplicity
_atom_site_calc_flag
_atom_site_refinement_flags
_atom_site_disorder_assembly
_atom_site_disorder_group
S1 S 0.401114(18) 0.63846(3) 0.14996(2) 0.02078(10) Uani 1 1 d . . .
O1 O 0.39697(6) 0.76173(9) 0.12188(7) 0.0332(3) Uani 1 1 d . . .
C2 C 0.38939(7) 0.63744(12) 0.25552(8) 0.0205(3) Uani 1 1 d . . .
C3 C 0.41629(8) 0.73144(13) 0.30391(9) 0.0267(3) Uani 1 1 d . . .
H3 H 0.4379 0.7942 0.2804 0.032 Uiso 1 1 calc R . .
C4 C 0.41113(9) 0.73225(15) 0.38698(10) 0.0333(4) Uani 1 1 d . . .
H4 H 0.4301 0.7952 0.4210 0.040 Uiso 1 1 calc R . .
C5 C 0.37853(9) 0.64183(16) 0.42012(10) 0.0360(4) Uani 1 1 d . . .
H5 H 0.3741 0.6437 0.4767 0.043 Uiso 1 1 calc R . .
C6 C 0.35218(8) 0.54808(14) 0.37137(9) 0.0297(3) Uani 1 1 d . . .
H6 H 0.3300 0.4862 0.3951 0.036 Uiso 1 1 calc R . .
C7 C 0.35791(7) 0.54362(12) 0.28826(8) 0.0205(3) Uani 1 1 d . . .
C8 C 0.33418(7) 0.43876(11) 0.23385(8) 0.0197(3) Uani 1 1 d . . .
C9 C 0.29334(7) 0.47862(11) 0.15067(8) 0.0190(3) Uani 1 1 d . . .
C10 C 0.23252(7) 0.42396(13) 0.11221(9) 0.0258(3) Uani 1 1 d . . .
H10 H 0.2144 0.3598 0.1382 0.031 Uiso 1 1 calc R . .
C11 C 0.19785(8) 0.46257(14) 0.03570(10) 0.0301(3) Uani 1 1 d . . .
H11 H 0.1566 0.4238 0.0096 0.036 Uiso 1 1 calc R . .
C12 C 0.22276(8) 0.55646(13) -0.00261(9) 0.0268(3) Uani 1 1 d . . .
H12 H 0.1980 0.5836 -0.0540 0.032 Uiso 1 1 calc R . .
C13 C 0.28409(7) 0.61113(12) 0.03411(9) 0.0223(3) Uani 1 1 d . . .
H13 H 0.3020 0.6752 0.0078 0.027 Uiso 1 1 calc R . .
C14 C 0.31891(7) 0.57117(11) 0.10960(8) 0.0183(3) Uani 1 1 d . . .
O15 O 0.40050(5) 0.39201(8) 0.21656(6) 0.0189(2) Uani 1 1 d . . .
C16 C 0.40353(7) 0.27615(11) 0.19756(8) 0.0184(3) Uani 1 1 d . . .
C17 C 0.45482(7) 0.24407(11) 0.15004(8) 0.0197(3) Uani 1 1 d . . .
C18 C 0.49577(7) 0.32629(12) 0.11557(9) 0.0221(3) Uani 1 1 d . . .
H18 H 0.4905 0.4068 0.1256 0.027 Uiso 1 1 calc R . .
C19 C 0.54298(8) 0.29004(14) 0.06784(9) 0.0284(3) Uani 1 1 d . . .
H19 H 0.5692 0.3458 0.0434 0.034 Uiso 1 1 calc R . .
C20 C 0.55291(9) 0.17107(15) 0.05468(10) 0.0347(4) Uani 1 1 d . . .
H20 H 0.5861 0.1469 0.0218 0.042 Uiso 1 1 calc R . .
C21 C 0.51530(9) 0.09032(14) 0.08865(10) 0.0339(4) Uani 1 1 d . . .
H21 H 0.5236 0.0102 0.0804 0.041 Uiso 1 1 calc R . .
C22 C 0.46405(8) 0.12325(12) 0.13615(9) 0.0258(3) Uani 1 1 d . . .
C23 C 0.42216(9) 0.04093(12) 0.16907(10) 0.0319(4) Uani 1 1 d . . .
H23 H 0.4289 -0.0397 0.1607 0.038 Uiso 1 1 calc R . .
C24 C 0.37233(9) 0.07643(13) 0.21263(10) 0.0315(4) Uani 1 1 d . . .
H24 H 0.3441 0.0200 0.2335 0.038 Uiso 1 1 calc R . .
C25 C 0.36162(7) 0.19587(12) 0.22749(9) 0.0244(3) Uani 1 1 d . . .
C26 C 0.30882(8) 0.23829(13) 0.27307(10) 0.0284(3) Uani 1 1 d . . .
H26 H 0.2838 0.1847 0.3010 0.034 Uiso 1 1 calc R . .
C27 C 0.29510(7) 0.35077(13) 0.27616(9) 0.0260(3) Uani 1 1 d . . .
H27 H 0.2599 0.3764 0.3057 0.031 Uiso 1 1 calc R . .

loop_
_atom_site_aniso_label
_atom_site_aniso_U_11
_atom_site_aniso_U_22
_atom_site_aniso_U_33
_atom_site_aniso_U_23
_atom_site_aniso_U_13
_atom_site_aniso_U_12
S1 0.02370(18) 0.01895(16) 0.02062(18) 0.00058(13) 0.00645(13) -0.00345(13)
O1 0.0482(7) 0.0211(5) 0.0296(6) 0.0053(4) 0.0044(5) -0.0092(5)
C2 0.0198(6) 0.0216(6) 0.0202(7) -0.0013(5) 0.0034(5) 0.0051(5)
C3 0.0251(7) 0.0245(7) 0.0291(8) -0.0055(6) 0.0003(6) 0.0032(6)
C4 0.0340(8) 0.0358(8) 0.0273(8) -0.0125(7) -0.0026(6) 0.0080(7)
C5 0.0399(9) 0.0494(10) 0.0180(7) -0.0046(7) 0.0031(6) 0.0123(8)
C6 0.0312(8) 0.0383(9) 0.0206(7) 0.0044(6) 0.0069(6) 0.0055(6)
C7 0.0200(6) 0.0233(7) 0.0185(7) 0.0008(5) 0.0040(5) 0.0055(5)
C8 0.0178(6) 0.0205(6) 0.0218(7) 0.0038(5) 0.0067(5) 0.0016(5)
C9 0.0184(6) 0.0191(6) 0.0207(7) 0.0003(5) 0.0063(5) 0.0029(5)
C10 0.0212(7) 0.0279(7) 0.0287(8) 0.0028(6) 0.0054(6) -0.0026(6)
C11 0.0218(7) 0.0380(9) 0.0288(8) -0.0011(7) -0.0002(6) -0.0028(6)
C12 0.0255(7) 0.0350(8) 0.0193(7) 0.0009(6) 0.0018(6) 0.0058(6)
C13 0.0264(7) 0.0226(7) 0.0194(7) 0.0015(5) 0.0085(5) 0.0045(5)
C14 0.0190(6) 0.0182(6) 0.0189(6) -0.0024(5) 0.0067(5) 0.0019(5)
O15 0.0167(4) 0.0151(4) 0.0260(5) 0.0015(4) 0.0066(4) 0.0008(3)
C16 0.0206(6) 0.0155(6) 0.0172(6) 0.0022(5) -0.0021(5) -0.0001(5)
C17 0.0218(6) 0.0181(6) 0.0169(6) -0.0016(5) -0.0034(5) 0.0014(5)
C18 0.0214(7) 0.0232(6) 0.0211(7) -0.0030(5) 0.0019(5) 0.0011(5)
C19 0.0268(7) 0.0361(8) 0.0225(7) -0.0035(6) 0.0048(6) 0.0035(6)
C20 0.0382(9) 0.0424(9) 0.0228(8) -0.0074(7) 0.0037(7) 0.0153(7)
C21 0.0485(10) 0.0276(8) 0.0220(8) -0.0088(6) -0.0037(7) 0.0141(7)
C22 0.0340(8) 0.0206(7) 0.0183(7) -0.0047(5) -0.0078(6) 0.0042(6)
C23 0.0465(9) 0.0154(6) 0.0286(8) -0.0028(6) -0.0085(7) -0.0013(6)
C24 0.0383(9) 0.0196(7) 0.0324(8) 0.0062(6) -0.0059(7) -0.0103(6)
C25 0.0250(7) 0.0213(7) 0.0246(7) 0.0055(6) -0.0022(6) -0.0056(5)
C26 0.0239(7) 0.0312(8) 0.0295(8) 0.0128(6) 0.0032(6) -0.0085(6)
C27 0.0199(7) 0.0321(8) 0.0274(8) 0.0094(6) 0.0079(6) -0.0014(6)

loop_
_atom_type_symbol
_atom_type_description
_atom_type_scat_dispersion_real
_atom_type_scat_dispersion_imag
_atom_type_scat_source
C C 0.0033 0.0016 'International Tables Vol C Tables 4.2.6.8 and 6.1.1.4'
H H 0.0000 0.0000 'International Tables Vol C Tables 4.2.6.8 and 6.1.1.4'
O O 0.0106 0.0060 'International Tables Vol C Tables 4.2.6.8 and 6.1.1.4'
S S 0.1246 0.1234 'International Tables Vol C Tables 4.2.6.8 and 6.1.1.4'

loop_
_geom_angle_atom_site_label_1
_geom_angle_atom_site_label_2
_geom_angle_atom_site_label_3
_geom_angle
_geom_angle_site_symmetry_1
_geom_angle_site_symmetry_3
_geom_angle_publ_flag
O1 S1 C2 107.33(6) . . ?
O1 S1 C14 107.45(6) . . ?
C2 S1 C14 95.92(6) . . ?
C3 C2 C7 121.88(14) . . ?
C3 C2 S1 116.90(11) . . ?
C7 C2 S1 121.14(10) . . ?
C4 C3 C2 119.03(15) . . ?
C4 C3 H3 120.5 . . ?
C2 C3 H3 120.5 . . ?
C5 C4 C3 120.03(15) . . ?
C5 C4 H4 120.0 . . ?
C3 C4 H4 120.0 . . ?
C4 C5 C6 120.47(15) . . ?
C4 C5 H5 119.8 . . ?
C6 C5 H5 119.8 . . ?
C5 C6 C7 120.81(15) . . ?
C5 C6 H6 119.6 . . ?
C7 C6 H6 119.6 . . ?
C6 C7 C2 117.74(13) . . ?
C6 C7 C8 122.57(13) . . ?
C2 C7 C8 119.63(12) . . ?
O15 C8 C27 111.74(11) . . ?
O15 C8 C7 102.64(10) . . ?
C27 C8 C7 112.72(12) . . ?
O15 C8 C9 105.83(10) . . ?
C27 C8 C9 113.06(11) . . ?
C7 C8 C9 110.16(11) . . ?
C10 C9 C14 117.99(12) . . ?
C10 C9 C8 122.66(12) . . ?
C14 C9 C8 119.31(12) . . ?
C9 C10 C11 120.41(14) . . ?
C9 C10 H10 119.8 . . ?
C11 C10 H10 119.8 . . ?
C12 C11 C10 120.68(14) . . ?
C12 C11 H11 119.7 . . ?
C10 C11 H11 119.7 . . ?
C11 C12 C13 119.84(13) . . ?
C11 C12 H12 120.1 . . ?
C13 C12 H12 120.1 . . ?
C14 C13 C12 119.18(13) . . ?
C14 C13 H13 120.4 . . ?
C12 C13 H13 120.4 . . ?
C13 C14 C9 121.86(13) . . ?
C13 C14 S1 116.92(10) . . ?
C9 C14 S1 121.14(10) . . ?
C16 O15 C8 118.30(10) . . ?
O15 C16 C25 121.33(13) . . ?
O15 C16 C17 116.15(11) . . ?
C25 C16 C17 122.42(13) . . ?
C16 C17 C18 122.84(12) . . ?
C16 C17 C22 117.56(13) . . ?
C18 C17 C22 119.60(13) . . ?
C19 C18 C17 120.13(14) . . ?
C19 C18 H18 119.9 . . ?
C17 C18 H18 119.9 . . ?
C18 C19 C20 120.54(15) . . ?
C18 C19 H19 119.7 . . ?
C20 C19 H19 119.7 . . ?
C21 C20 C19 120.40(15) . . ?
C21 C20 H20 119.8 . . ?
C19 C20 H20 119.8 . . ?
C20 C21 C22 121.32(14) . . ?
C20 C21 H21 119.3 . . ?
C22 C21 H21 119.3 . . ?
C23 C22 C21 122.32(14) . . ?
C23 C22 C17 119.74(14) . . ?
C21 C22 C17 117.95(14) . . ?
C24 C23 C22 120.42(13) . . ?
C24 C23 H23 119.8 . . ?
C22 C23 H23 119.8 . . ?
C23 C24 C25 121.35(14) . . ?
C23 C24 H24 119.3 . . ?
C25 C24 H24 119.3 . . ?
C16 C25 C24 118.47(15) . . ?
C16 C25 C26 118.04(13) . . ?
C24 C25 C26 123.49(14) . . ?
C27 C26 C25 120.81(13) . . ?
C27 C26 H26 119.6 . . ?
C25 C26 H26 119.6 . . ?
C26 C27 C8 121.32(14) . . ?
C26 C27 H27 119.3 . . ?
C8 C27 H27 119.3 . . ?

loop_
_geom_bond_atom_site_label_1
_geom_bond_atom_site_label_2
_geom_bond_distance
_geom_bond_site_symmetry_2
_geom_bond_publ_flag
S1 O1 1.4900(11) . ?
S1 C2 1.7887(14) . ?
S1 C14 1.7922(14) . ?
C2 C3 1.3900(19) . ?
C2 C7 1.393(2) . ?
C3 C4 1.387(2) . ?
C3 H3 0.9500 . ?
C4 C5 1.377(3) . ?
C4 H4 0.9500 . ?
C5 C6 1.388(2) . ?
C5 H5 0.9500 . ?
C6 C7 1.391(2) . ?
C6 H6 0.9500 . ?
C7 C8 1.5253(19) . ?
C8 O15 1.4652(16) . ?
C8 C27 1.5049(19) . ?
C8 C9 1.5276(18) . ?
C9 C10 1.3881(19) . ?
C9 C14 1.3969(19) . ?
C10 C11 1.393(2) . ?
C10 H10 0.9500 . ?
C11 C12 1.379(2) . ?
C11 H11 0.9500 . ?
C12 C13 1.387(2) . ?
C12 H12 0.9500 . ?
C13 C14 1.3851(19) . ?
C13 H13 0.9500 . ?
O15 C16 1.3731(15) . ?
C16 C25 1.3758(19) . ?
C16 C17 1.415(2) . ?
C17 C18 1.415(2) . ?
C17 C22 1.4255(18) . ?
C18 C19 1.369(2) . ?
C18 H18 0.9500 . ?
C19 C20 1.405(2) . ?
C19 H19 0.9500 . ?
C20 C21 1.359(3) . ?
C20 H20 0.9500 . ?
C21 C22 1.416(2) . ?
C21 H21 0.9500 . ?
C22 C23 1.415(2) . ?
C23 C24 1.360(3) . ?
C23 H23 0.9500 . ?
C24 C25 1.418(2) . ?
C24 H24 0.9500 . ?
C25 C26 1.453(2) . ?
C26 C27 1.324(2) . ?
C26 H26 0.9500 . ?
C27 H27 0.9500 . ?

loop_
_geom_torsion_atom_site_label_1
_geom_torsion_atom_site_label_2
_geom_torsion_atom_site_label_3
_geom_torsion_atom_site_label_4
_geom_torsion
_geom_torsion_site_symmetry_1
_geom_torsion_site_symmetry_2
_geom_torsion_site_symmetry_3
_geom_torsion_site_symmetry_4
_geom_torsion_publ_flag
O1 S1 C2 C3 -34.24(12) . . . . ?
C14 S1 C2 C3 -144.62(11) . . . . ?
O1 S1 C2 C7 148.95(11) . . . . ?
C14 S1 C2 C7 38.58(12) . . . . ?
C7 C2 C3 C4 -0.5(2) . . . . ?
S1 C2 C3 C4 -177.30(11) . . . . ?
C2 C3 C4 C5 -1.2(2) . . . . ?
C3 C4 C5 C6 1.6(2) . . . . ?
C4 C5 C6 C7 -0.2(2) . . . . ?
C5 C6 C7 C2 -1.5(2) . . . . ?
C5 C6 C7 C8 175.76(14) . . . . ?
C3 C2 C7 C6 1.9(2) . . . . ?
S1 C2 C7 C6 178.50(10) . . . . ?
C3 C2 C7 C8 -175.47(12) . . . . ?
S1 C2 C7 C8 1.17(17) . . . . ?
C6 C7 C8 O15 -111.96(14) . . . . ?
C2 C7 C8 O15 65.23(14) . . . . ?
C6 C7 C8 C27 8.39(18) . . . . ?
C2 C7 C8 C27 -174.41(12) . . . . ?
C6 C7 C8 C9 135.69(13) . . . . ?
C2 C7 C8 C9 -47.11(16) . . . . ?
O15 C8 C9 C10 111.86(14) . . . . ?
C27 C8 C9 C10 -10.76(19) . . . . ?
C7 C8 C9 C10 -137.87(13) . . . . ?
O15 C8 C9 C14 -65.85(15) . . . . ?
C27 C8 C9 C14 171.53(12) . . . . ?
C7 C8 C9 C14 44.41(16) . . . . ?
C14 C9 C10 C11 -1.2(2) . . . . ?
C8 C9 C10 C11 -178.95(13) . . . . ?
C9 C10 C11 C12 -0.8(2) . . . . ?
C10 C11 C12 C13 1.9(2) . . . . ?
C11 C12 C13 C14 -0.9(2) . . . . ?
C12 C13 C14 C9 -1.2(2) . . . . ?
C12 C13 C14 S1 175.47(10) . . . . ?
C10 C9 C14 C13 2.3(2) . . . . ?
C8 C9 C14 C13 -179.92(12) . . . . ?
C10 C9 C14 S1 -174.31(10) . . . . ?
C8 C9 C14 S1 3.51(17) . . . . ?
O1 S1 C14 C13 31.97(12) . . . . ?
C2 S1 C14 C13 142.25(11) . . . . ?
O1 S1 C14 C9 -151.30(11) . . . . ?
C2 S1 C14 C9 -41.03(12) . . . . ?
C27 C8 O15 C16 33.83(16) . . . . ?
C7 C8 O15 C16 154.86(10) . . . . ?
C9 C8 O15 C16 -89.63(13) . . . . ?
C8 O15 C16 C25 -28.59(17) . . . . ?
C8 O15 C16 C17 155.09(11) . . . . ?
O15 C16 C17 C18 -6.94(18) . . . . ?
C25 C16 C17 C18 176.79(13) . . . . ?
O15 C16 C17 C22 173.95(11) . . . . ?
C25 C16 C17 C22 -2.32(19) . . . . ?
C16 C17 C18 C19 -177.82(13) . . . . ?
C22 C17 C18 C19 1.3(2) . . . . ?
C17 C18 C19 C20 -2.0(2) . . . . ?
C18 C19 C20 C21 0.6(2) . . . . ?
C19 C20 C21 C22 1.7(2) . . . . ?
C20 C21 C22 C23 177.18(14) . . . . ?
C20 C21 C22 C17 -2.3(2) . . . . ?
C16 C17 C22 C23 0.47(19) . . . . ?
C18 C17 C22 C23 -178.67(12) . . . . ?
C16 C17 C22 C21 -179.99(12) . . . . ?
C18 C17 C22 C21 0.87(19) . . . . ?
C21 C22 C23 C24 -178.36(14) . . . . ?
C17 C22 C23 C24 1.2(2) . . . . ?
C22 C23 C24 C25 -1.0(2) . . . . ?
O15 C16 C25 C24 -173.61(12) . . . . ?
C17 C16 C25 C24 2.5(2) . . . . ?
O15 C16 C25 C26 6.13(19) . . . . ?
C17 C16 C25 C26 -177.78(12) . . . . ?
C23 C24 C25 C16 -0.7(2) . . . . ?
C23 C24 C25 C26 179.52(14) . . . . ?
C16 C25 C26 C27 8.9(2) . . . . ?
C24 C25 C26 C27 -171.36(14) . . . . ?
C25 C26 C27 C8 -0.9(2) . . . . ?
O15 C8 C27 C26 -19.60(19) . . . . ?
C7 C8 C27 C26 -134.58(14) . . . . ?
C9 C8 C27 C26 99.67(16) . . . . ?
